data_7006981
loop_
_publ_author_name
'Pesavento, Russell P.'
'Pratt, Derek A.'
'Jeffers, Jerry'
'van der Donk, Wilfred A.'

_publ_section_title
;
 Model studies of the Cu(B) site of cytochrome c oxidase utilizing a
 Zn(II) complex containing an imidazole-phenol cross-linked ligand.
;
_journal_issue 27
_journal_name_full 'Dalton transactions (Cambridge, England : 2003)'
_journal_page_first 3326
_journal_page_last 3337
_journal_paper_doi 10.1039/b516090a
_journal_year 2006
_chemical_formula_moiety '2(C25 H31 N5 O), C H4 O2, 2(C H4 O), 8(Br)'
_chemical_formula_sum 'C53 H74 Br8 N10 O6'
_chemical_formula_weight 1586.50
_chemical_name_common BPAIP.4HBr
_chemical_name_systematic
;
?
;
_space_group_IT_number 14
_symmetry_cell_setting monoclinic
_symmetry_space_group_name_Hall '-P 2yn'
_symmetry_space_group_name_H-M 'P 1 21/n 1'
_atom_sites_solution_hydrogens geom
_atom_sites_solution_primary direct
_atom_sites_solution_secondary difmap
_audit_creation_method SHELXL-97
_cell_angle_alpha 90.00
_cell_angle_beta 97.751(10)
_cell_angle_gamma 90.00
_cell_formula_units_Z 2
_cell_length_a 14.088(7)
_cell_length_b 7.523(4)
_cell_length_c 34.712(17)
_cell_measurement_reflns_used 866
_cell_measurement_temperature 193(2)
_cell_measurement_theta_max 21.36
_cell_measurement_theta_min 2.77
_cell_volume 3645(3)
_computing_cell_refinement 'Bruker SMART'
_computing_data_collection 'Bruker SMART'
_computing_data_reduction 'Bruker SAINT'
_computing_molecular_graphics 'Bruker SHELXTL'
_computing_publication_material 'Bruker SHELXTL'
_computing_structure_refinement 'SHELXL-97 (Sheldrick, 1997)'
_computing_structure_solution 'SHELXS-97 (Sheldrick, 1990)'
_diffrn_ambient_temperature 193(2)
_diffrn_measured_fraction_theta_full 0.998
_diffrn_measured_fraction_theta_max 0.998
_diffrn_measurement_device_type 'CCD area detector'
_diffrn_measurement_method 'phi and omega scans'
_diffrn_radiation_monochromator graphite
_diffrn_radiation_source 'fine-focus sealed tube'
_diffrn_radiation_type MoK\a
_diffrn_radiation_wavelength 0.71073
_diffrn_reflns_av_R_equivalents 0.2790
_diffrn_reflns_av_sigmaI/netI 0.1992
_diffrn_reflns_limit_h_max 16
_diffrn_reflns_limit_h_min -16
_diffrn_reflns_limit_k_max 8
_diffrn_reflns_limit_k_min -8
_diffrn_reflns_limit_l_max 41
_diffrn_reflns_limit_l_min -41
_diffrn_reflns_number 34095
_diffrn_reflns_theta_full 25.00
_diffrn_reflns_theta_max 25.00
_diffrn_reflns_theta_min 2.77
_diffrn_standards_decay_% 0
_exptl_absorpt_coefficient_mu 4.446
_exptl_absorpt_correction_T_max 0.8811
_exptl_absorpt_correction_T_min 0.3603
_exptl_absorpt_correction_type integration
_exptl_absorpt_process_details Face-Indexed
_exptl_crystal_colour colorless
_exptl_crystal_density_diffrn 1.445
_exptl_crystal_density_method 'not measured'
_exptl_crystal_description platy
_exptl_crystal_F_000 1580
_exptl_crystal_size_max 0.34
_exptl_crystal_size_mid 0.06
_exptl_crystal_size_min 0.03
_refine_diff_density_max 1.240
_refine_diff_density_min -0.987
_refine_diff_density_rms 0.192
_refine_ls_extinction_method none
_refine_ls_goodness_of_fit_ref 0.963
_refine_ls_hydrogen_treatment constr
_refine_ls_matrix_type full
_refine_ls_number_parameters 365
_refine_ls_number_reflns 6388
_refine_ls_number_restraints 23
_refine_ls_restrained_S_all 0.962
_refine_ls_R_factor_all 0.1896
_refine_ls_R_factor_gt 0.0866
_refine_ls_shift/su_max 0.003
_refine_ls_shift/su_mean 0.000
_refine_ls_structure_factor_coef Fsqd
_refine_ls_weighting_details 'calc w=1/[\s^2^(Fo^2^)+(0.1054P)^2^+0.0000P] where P=(Fo^2^+2Fc^2^)/3'
_refine_ls_weighting_scheme calc
_refine_ls_wR_factor_gt 0.1898
_refine_ls_wR_factor_ref 0.2255
_reflns_number_gt 3006
_reflns_number_total 6388
_reflns_threshold_expression >2sigma(I)
_cod_data_source_file b516090a.txt
_cod_data_source_block f80tface
_cod_depositor_comments
;
The following automatic conversions were performed:
'_symmetry_cell_setting' value 'Monoclinic' changed to 'monoclinic'
according to '/home/saulius/struct/CIF-dictionaries/cif_core.dic'
dictionary named 'cif_core.dic' version 2.4.1 from
2010-06-29.

'_geom_hbond_publ_flag' value 'Y' changed to 'y' according to
'/home/saulius/struct/CIF-dictionaries/cif_core.dic' dictionary named
'cif_core.dic' version 2.4.1 from 2010-06-29 (8 times).

Automatic conversion script
Id: cif_fix_enum 1527 2010-12-29 10:47:43Z saulius 
;
_cod_original_sg_symbol_Hall -P2yn
_cod_original_sg_symbol_H-M P2(1)/n
_cod_database_code 7006981

loop_
_symmetry_equiv_pos_as_xyz
'x, y, z'
'-x+1/2, y+1/2, -z+1/2'
'-x, -y, -z'
'x-1/2, -y-1/2, z-1/2'

loop_
_atom_site_label
_atom_site_type_symbol
_atom_site_fract_x
_atom_site_fract_y
_atom_site_fract_z
_atom_site_U_iso_or_equiv
_atom_site_adp_type
_atom_site_occupancy
_atom_site_symmetry_multiplicity
_atom_site_calc_flag
_atom_site_refinement_flags
_atom_site_disorder_assembly
_atom_site_disorder_group
O10 O 0.8855(7) 1.0013(10) 0.7092(2) 0.051(2) Uani 1 1 d . . .
H10 H 0.9085 0.9528 0.6908 0.077 Uiso 1 1 calc R . .
C11 C 0.6566(12) 1.2071(18) 0.7136(4) 0.064(4) Uani 1 1 d . . .
H11 H 0.6231 1.2577 0.7329 0.077 Uiso 1 1 calc R . .
C12 C 0.6122(11) 1.2003(17) 0.6746(4) 0.057(4) Uani 1 1 d . . .
H12 H 0.5491 1.2440 0.6671 0.069 Uiso 1 1 calc R . .
C13 C 0.6663(12) 1.1251(18) 0.6471(3) 0.058(4) Uani 1 1 d . . .
H13 H 0.6393 1.1203 0.6205 0.070 Uiso 1 1 calc R . .
C14 C 0.7561(11) 1.0595(16) 0.6579(4) 0.048(4) Uani 1 1 d . . .
H14 H 0.7895 1.0066 0.6389 0.058 Uiso 1 1 calc R . .
C15 C 0.7998(10) 1.0685(15) 0.6963(3) 0.041(3) Uani 1 1 d . . .
C16 C 0.7459(10) 1.1431(15) 0.7239(3) 0.040(3) Uani 1 1 d . . .
N21 N 0.8210(8) 0.7320(13) 1.0382(3) 0.049(3) Uani 1 1 d . . .
H21 H 0.7609 0.7487 1.0416 0.059 Uiso 1 1 calc R . .
C22 C 0.8747(12) 0.6249(18) 1.0622(4) 0.057(4) Uani 1 1 d . . .
H22 H 0.8482 0.5671 1.0826 0.069 Uiso 1 1 calc R . .
C23 C 0.9679(13) 0.5976(19) 1.0575(4) 0.071(5) Uani 1 1 d . . .
H23 H 1.0079 0.5231 1.0749 0.085 Uiso 1 1 calc R . .
C24 C 1.0032(10) 0.6819(13) 1.0266(4) 0.054(4) Uani 1 1 d . . .
H24 H 1.0678 0.6637 1.0225 0.065 Uiso 1 1 calc R . .
C25 C 0.9456(9) 0.7898(15) 1.0023(3) 0.037(3) Uani 1 1 d . . .
H25 H 0.9702 0.8449 0.9811 0.044 Uiso 1 1 calc R . .
C26 C 0.8561(9) 0.8191(14) 1.0078(3) 0.033(3) Uani 1 1 d . . .
N31 N 0.4609(7) 0.7453(11) 0.9549(3) 0.038(2) Uani 1 1 d . . .
H31 H 0.5111 0.7244 0.9723 0.046 Uiso 1 1 calc R . .
C32 C 0.3736(12) 0.7187(15) 0.9648(4) 0.055(4) Uani 1 1 d . . .
H32 H 0.3680 0.6748 0.9901 0.066 Uiso 1 1 calc R . .
C33 C 0.2928(10) 0.7523(17) 0.9401(4) 0.053(4) Uani 1 1 d . . .
H33 H 0.2308 0.7360 0.9474 0.063 Uiso 1 1 calc R . .
C34 C 0.3058(9) 0.8102(19) 0.9044(4) 0.057(4) Uani 1 1 d . . .
H34 H 0.2502 0.8355 0.8865 0.069 Uiso 1 1 calc R . .
C35 C 0.3920(10) 0.8350(17) 0.8921(4) 0.052(4) Uani 1 1 d . . .
H35 H 0.3968 0.8724 0.8663 0.063 Uiso 1 1 calc R . .
C36 C 0.4753(10) 0.8031(14) 0.9192(3) 0.042(3) Uani 1 1 d . . .
N41 N 0.7927(8) 1.1608(12) 0.7631(2) 0.037(2) Uani 1 1 d . . .
C42 C 0.8808(10) 1.2181(15) 0.7740(3) 0.048(4) Uani 1 1 d . . .
H42 H 0.9239 1.2584 0.7571 0.058 Uiso 1 1 calc R . .
N43 N 0.8991(7) 1.2101(12) 0.8120(2) 0.042(3) Uani 1 1 d . . .
H43 H 0.9538 1.2389 0.8260 0.050 Uiso 1 1 calc R . .
C44 C 0.8188(9) 1.1493(14) 0.8265(3) 0.034(3) Uani 1 1 d . . .
C45 C 0.7520(8) 1.1200(12) 0.7961(3) 0.026(3) Uani 1 1 d . . .
H45 H 0.6885 1.0789 0.7970 0.031 Uiso 1 1 calc R . .
C51 C 0.8188(8) 1.1245(14) 0.8692(3) 0.032(3) Uani 1 1 d . . .
H51A H 0.8722 1.0450 0.8796 0.038 Uiso 1 1 calc R . .
H51B H 0.8286 1.2406 0.8825 0.038 Uiso 1 1 calc R . .
C52 C 0.7261(8) 1.0458(15) 0.8770(3) 0.032(3) Uani 1 1 d . . .
H52A H 0.7208 0.9237 0.8663 0.039 Uiso 1 1 calc R . .
H52B H 0.6728 1.1167 0.8632 0.039 Uiso 1 1 calc R . .
N53 N 0.7154(6) 1.0390(11) 0.9197(2) 0.028(2) Uani 1 1 d . . .
H53 H 0.7307 1.1520 0.9294 0.034 Uiso 1 1 calc R . .
C62 C 0.6139(8) 1.0072(14) 0.9256(3) 0.032(3) Uani 1 1 d . . .
H62A H 0.5732 1.1004 0.9116 0.039 Uiso 1 1 calc R . .
H62B H 0.6086 1.0189 0.9536 0.039 Uiso 1 1 calc R . .
C61 C 0.5757(8) 0.8255(15) 0.9116(3) 0.034(3) Uani 1 1 d . . .
H61A H 0.5786 0.8138 0.8833 0.041 Uiso 1 1 calc R . .
H61B H 0.6162 0.7311 0.9252 0.041 Uiso 1 1 calc R . .
C71 C 0.7878(9) 0.9417(16) 0.9857(3) 0.041(3) Uani 1 1 d . . .
H71A H 0.8068 1.0655 0.9927 0.049 Uiso 1 1 calc R . .
H71B H 0.7233 0.9217 0.9932 0.049 Uiso 1 1 calc R . .
C72 C 0.7833(8) 0.9178(14) 0.9416(3) 0.029(3) Uani 1 1 d . . .
H72A H 0.8478 0.9382 0.9342 0.035 Uiso 1 1 calc R . .
H72B H 0.7646 0.7939 0.9347 0.035 Uiso 1 1 calc R . .
C81 C 0.4499(14) 0.394(2) 0.8556(5) 0.125(8) Uani 1 1 d D . .
H81A H 0.3918 0.3452 0.8406 0.187 Uiso 1 1 calc R . .
H81B H 0.4512 0.5232 0.8519 0.187 Uiso 1 1 calc R . .
H81C H 0.4503 0.3672 0.8832 0.187 Uiso 1 1 calc R . .
O82 O 0.5328(6) 0.3161(12) 0.8422(3) 0.060(3) Uani 1 1 d D . .
H82 H 0.5219 0.2086 0.8368 0.089 Uiso 1 1 calc R . .
Br1 Br 0.73931(9) 0.43637(15) 0.95087(3) 0.0366(4) Uani 1 1 d . . .
Br2 Br 0.40834(10) 0.24259(17) 0.96164(3) 0.0471(4) Uani 1 1 d . . .
Br3 Br 0.04769(9) 0.88357(17) 0.91271(4) 0.0479(4) Uani 1 1 d . . .
Br4 Br 0.49940(11) 0.9470(2) 0.79951(4) 0.0660(5) Uani 1 1 d . . .
O83 O 1.0773(16) 1.349(4) 0.8404(6) 0.083(8) Uani 0.50 1 d PDU A 1
O84 O 1.0669(16) 1.225(3) 0.8542(7) 0.090(8) Uani 0.50 1 d PDU B 2
H84 H 1.0542 1.1706 0.8740 0.134 Uiso 0.50 1 calc PR B 2
C82 C 1.166(2) 1.203(5) 0.8507(11) 0.114(13) Uani 0.50 1 d PDU B 2
H82A H 1.1872 1.3025 0.8358 0.171 Uiso 0.50 1 calc PR B 2
H82B H 1.1748 1.0912 0.8372 0.171 Uiso 0.50 1 calc PR B 2
H82C H 1.2030 1.2006 0.8766 0.171 Uiso 0.50 1 calc PR B 2

loop_
_atom_site_aniso_label
_atom_site_aniso_U_11
_atom_site_aniso_U_22
_atom_site_aniso_U_33
_atom_site_aniso_U_23
_atom_site_aniso_U_13
_atom_site_aniso_U_12
O10 0.075(7) 0.059(6) 0.024(5) -0.002(4) 0.021(5) 0.002(5)
C11 0.083(13) 0.051(10) 0.062(11) 0.017(8) 0.017(9) -0.011(9)
C12 0.081(11) 0.055(9) 0.033(8) 0.007(7) -0.003(8) -0.022(8)
C13 0.100(13) 0.058(9) 0.014(7) -0.008(6) -0.005(8) -0.034(9)
C14 0.069(11) 0.045(8) 0.032(8) -0.011(6) 0.016(7) -0.025(8)
C15 0.069(10) 0.032(7) 0.022(7) 0.002(6) 0.009(7) -0.010(7)
C16 0.058(9) 0.035(7) 0.031(8) 0.005(6) 0.015(7) 0.002(7)
N21 0.060(8) 0.056(7) 0.033(6) 0.013(6) 0.013(6) -0.006(6)
C22 0.081(12) 0.054(9) 0.034(8) 0.017(7) -0.001(8) -0.009(9)
C23 0.075(13) 0.073(12) 0.053(10) 0.007(8) -0.034(10) 0.010(10)
C24 0.037(9) 0.064(10) 0.061(10) -0.030(8) 0.001(8) 0.004(8)
C25 0.037(8) 0.034(7) 0.040(8) -0.001(6) 0.007(6) 0.014(6)
C26 0.048(9) 0.030(7) 0.021(6) 0.001(5) 0.009(6) 0.002(6)
N31 0.045(7) 0.033(6) 0.037(6) -0.003(5) 0.008(5) -0.006(5)
C32 0.080(12) 0.033(8) 0.067(10) -0.024(7) 0.062(10) -0.014(8)
C33 0.042(9) 0.052(9) 0.068(11) -0.027(8) 0.024(8) -0.007(7)
C34 0.027(8) 0.087(11) 0.061(10) -0.023(8) 0.015(7) -0.006(8)
C35 0.052(10) 0.063(9) 0.036(8) -0.011(7) -0.015(8) -0.007(8)
C36 0.076(10) 0.027(7) 0.029(7) -0.015(5) 0.031(7) -0.016(7)
N41 0.058(7) 0.043(6) 0.011(5) 0.001(4) 0.014(5) -0.007(6)
C42 0.069(10) 0.054(9) 0.026(8) -0.006(6) 0.025(7) -0.012(8)
N43 0.052(7) 0.063(7) 0.011(5) -0.004(5) 0.013(5) -0.006(6)
C44 0.039(8) 0.028(7) 0.036(8) -0.002(6) 0.009(7) 0.001(6)
C45 0.042(7) 0.019(6) 0.020(6) -0.002(5) 0.017(6) -0.001(5)
C51 0.041(7) 0.037(7) 0.022(6) -0.008(5) 0.022(5) -0.002(6)
C52 0.038(7) 0.040(7) 0.021(6) -0.004(5) 0.015(5) -0.004(6)
N53 0.041(6) 0.027(5) 0.022(5) -0.006(4) 0.020(4) 0.000(5)
C62 0.042(8) 0.037(7) 0.019(6) -0.007(5) 0.010(6) 0.008(6)
C61 0.036(8) 0.040(7) 0.029(7) -0.006(6) 0.014(6) 0.007(6)
C71 0.054(9) 0.054(8) 0.018(6) -0.001(6) 0.021(6) 0.015(7)
C72 0.046(8) 0.026(6) 0.018(6) 0.000(5) 0.017(5) 0.012(6)
C81 0.18(2) 0.118(17) 0.097(14) -0.007(12) 0.078(14) 0.045(15)
O82 0.079(7) 0.056(6) 0.053(6) 0.017(5) 0.044(5) 0.006(5)
Br1 0.0544(8) 0.0311(7) 0.0273(7) 0.0013(5) 0.0164(6) -0.0005(6)
Br2 0.0556(9) 0.0545(8) 0.0360(8) -0.0050(6) 0.0231(6) 0.0030(7)
Br3 0.0444(9) 0.0523(9) 0.0483(8) -0.0055(6) 0.0111(7) 0.0004(7)
Br4 0.0833(12) 0.0755(11) 0.0459(9) -0.0165(8) 0.0327(8) -0.0022(9)
O83 0.077(17) 0.13(2) 0.033(12) 0.006(13) -0.006(11) -0.023(16)
O84 0.071(17) 0.13(2) 0.070(17) 0.012(15) 0.012(13) -0.035(16)
C82 0.109(15) 0.122(16) 0.115(15) -0.003(10) 0.028(10) 0.001(10)

loop_
_atom_type_symbol
_atom_type_description
_atom_type_scat_dispersion_real
_atom_type_scat_dispersion_imag
_atom_type_scat_source
C C 0.0033 0.0016 'International Tables Vol C Tables 4.2.6.8 and 6.1.1.4'
H H 0.0000 0.0000 'International Tables Vol C Tables 4.2.6.8 and 6.1.1.4'
N N 0.0061 0.0033 'International Tables Vol C Tables 4.2.6.8 and 6.1.1.4'
O O 0.0106 0.0060 'International Tables Vol C Tables 4.2.6.8 and 6.1.1.4'
Br Br -0.2901 2.4595 'International Tables Vol C Tables 4.2.6.8 and 6.1.1.4'

loop_
_geom_angle_atom_site_label_1
_geom_angle_atom_site_label_2
_geom_angle_atom_site_label_3
_geom_angle
_geom_angle_site_symmetry_1
_geom_angle_site_symmetry_3
_geom_angle_publ_flag
C15 O10 H10 109.5 . . ?
C16 C11 C12 121.2(14) . . ?
C16 C11 H11 119.4 . . ?
C12 C11 H11 119.4 . . ?
C11 C12 C13 116.7(14) . . ?
C11 C12 H12 121.6 . . ?
C13 C12 H12 121.6 . . ?
C14 C13 C12 121.6(12) . . ?
C14 C13 H13 119.2 . . ?
C12 C13 H13 119.2 . . ?
C13 C14 C15 121.4(13) . . ?
C13 C14 H14 119.3 . . ?
C15 C14 H14 119.3 . . ?
O10 C15 C14 124.8(12) . . ?
O10 C15 C16 117.8(11) . . ?
C14 C15 C16 117.2(13) . . ?
C11 C16 C15 121.9(13) . . ?
C11 C16 N41 120.6(12) . . ?
C15 C16 N41 117.3(12) . . ?
C22 N21 C26 122.4(12) . . ?
C22 N21 H21 118.8 . . ?
C26 N21 H21 118.8 . . ?
N21 C22 C23 119.9(13) . . ?
N21 C22 H22 120.1 . . ?
C23 C22 H22 120.1 . . ?
C22 C23 C24 118.2(13) . . ?
C22 C23 H23 120.9 . . ?
C24 C23 H23 120.9 . . ?
C25 C24 C23 120.3(13) . . ?
C25 C24 H24 119.8 . . ?
C23 C24 H24 119.8 . . ?
C26 C25 C24 120.9(12) . . ?
C26 C25 H25 119.5 . . ?
C24 C25 H25 119.5 . . ?
C25 C26 N21 118.3(11) . . ?
C25 C26 C71 127.0(11) . . ?
N21 C26 C71 114.6(10) . . ?
C32 N31 C36 122.8(12) . . ?
C32 N31 H31 118.6 . . ?
C36 N31 H31 118.6 . . ?
N31 C32 C33 122.2(13) . . ?
N31 C32 H32 118.9 . . ?
C33 C32 H32 118.9 . . ?
C34 C33 C32 115.9(13) . . ?
C34 C33 H33 122.1 . . ?
C32 C33 H33 122.1 . . ?
C33 C34 C35 125.0(14) . . ?
C33 C34 H34 117.5 . . ?
C35 C34 H34 117.5 . . ?
C34 C35 C36 117.5(13) . . ?
C34 C35 H35 121.2 . . ?
C36 C35 H35 121.2 . . ?
N31 C36 C35 116.6(11) . . ?
N31 C36 C61 117.7(12) . . ?
C35 C36 C61 125.6(11) . . ?
C42 N41 C45 108.4(9) . . ?
C42 N41 C16 126.4(9) . . ?
C45 N41 C16 125.2(11) . . ?
N43 C42 N41 108.8(10) . . ?
N43 C42 H42 125.6 . . ?
N41 C42 H42 125.6 . . ?
C42 N43 C44 108.8(10) . . ?
C42 N43 H43 125.6 . . ?
C44 N43 H43 125.6 . . ?
C45 C44 N43 107.1(10) . . ?
C45 C44 C51 132.0(11) . . ?
N43 C44 C51 120.9(10) . . ?
C44 C45 N41 106.9(10) . . ?
C44 C45 H45 126.6 . . ?
N41 C45 H45 126.6 . . ?
C52 C51 C44 110.3(9) . . ?
C52 C51 H51A 109.6 . . ?
C44 C51 H51A 109.6 . . ?
C52 C51 H51B 109.6 . . ?
C44 C51 H51B 109.6 . . ?
H51A C51 H51B 108.1 . . ?
C51 C52 N53 113.5(8) . . ?
C51 C52 H52A 108.9 . . ?
N53 C52 H52A 108.9 . . ?
C51 C52 H52B 108.9 . . ?
N53 C52 H52B 108.9 . . ?
H52A C52 H52B 107.7 . . ?
C72 N53 C62 113.7(8) . . ?
C72 N53 C52 112.9(7) . . ?
C62 N53 C52 111.4(8) . . ?
C72 N53 H53 106.1 . . ?
C62 N53 H53 106.1 . . ?
C52 N53 H53 106.1 . . ?
N53 C62 C61 113.8(8) . . ?
N53 C62 H62A 108.8 . . ?
C61 C62 H62A 108.8 . . ?
N53 C62 H62B 108.8 . . ?
C61 C62 H62B 108.8 . . ?
H62A C62 H62B 107.7 . . ?
C36 C61 C62 110.4(9) . . ?
C36 C61 H61A 109.6 . . ?
C62 C61 H61A 109.6 . . ?
C36 C61 H61B 109.6 . . ?
C62 C61 H61B 109.6 . . ?
H61A C61 H61B 108.1 . . ?
C26 C71 C72 112.5(9) . . ?
C26 C71 H71A 109.1 . . ?
C72 C71 H71A 109.1 . . ?
C26 C71 H71B 109.1 . . ?
C72 C71 H71B 109.1 . . ?
H71A C71 H71B 107.8 . . ?
N53 C72 C71 112.6(8) . . ?
N53 C72 H72A 109.1 . . ?
C71 C72 H72A 109.1 . . ?
N53 C72 H72B 109.1 . . ?
C71 C72 H72B 109.1 . . ?
H72A C72 H72B 107.8 . . ?
O82 C81 H81A 109.5 . . ?
O82 C81 H81B 109.5 . . ?
H81A C81 H81B 109.5 . . ?
O82 C81 H81C 109.5 . . ?
H81A C81 H81C 109.5 . . ?
H81B C81 H81C 109.5 . . ?
C81 O82 H82 109.5 . . ?
C82 O84 H84 109.5 . . ?
O84 C82 H82A 109.5 . . ?
O84 C82 H82B 109.5 . . ?
H82A C82 H82B 109.5 . . ?
O84 C82 H82C 109.5 . . ?
H82A C82 H82C 109.5 . . ?
H82B C82 H82C 109.5 . . ?

loop_
_geom_bond_atom_site_label_1
_geom_bond_atom_site_label_2
_geom_bond_distance
_geom_bond_site_symmetry_2
_geom_bond_publ_flag
O10 C15 1.330(14) . ?
O10 H10 0.8400 . ?
C11 C16 1.350(17) . ?
C11 C12 1.414(17) . ?
C11 H11 0.9500 . ?
C12 C13 1.416(18) . ?
C12 H12 0.9500 . ?
C13 C14 1.362(18) . ?
C13 H13 0.9500 . ?
C14 C15 1.391(16) . ?
C14 H14 0.9500 . ?
C15 C16 1.416(16) . ?
C16 N41 1.438(14) . ?
N21 C22 1.321(15) . ?
N21 C26 1.388(14) . ?
N21 H21 0.8800 . ?
C22 C23 1.360(19) . ?
C22 H22 0.9500 . ?
C23 C24 1.394(19) . ?
C23 H23 0.9500 . ?
C24 C25 1.358(16) . ?
C24 H24 0.9500 . ?
C25 C26 1.319(15) . ?
C25 H25 0.9500 . ?
C26 C71 1.471(15) . ?
N31 C32 1.336(15) . ?
N31 C36 1.353(13) . ?
N31 H31 0.8800 . ?
C32 C33 1.353(18) . ?
C32 H32 0.9500 . ?
C33 C34 1.350(18) . ?
C33 H33 0.9500 . ?
C34 C35 1.354(17) . ?
C34 H34 0.9500 . ?
C35 C36 1.423(16) . ?
C35 H35 0.9500 . ?
C36 C61 1.483(15) . ?
N41 C42 1.320(14) . ?
N41 C45 1.383(12) . ?
C42 N43 1.311(12) . ?
C42 H42 0.9500 . ?
N43 C44 1.376(14) . ?
N43 H43 0.8800 . ?
C44 C45 1.334(14) . ?
C44 C51 1.493(14) . ?
C45 H45 0.9500 . ?
C51 C52 1.491(14) . ?
C51 H51A 0.9900 . ?
C51 H51B 0.9900 . ?
C52 N53 1.511(12) . ?
C52 H52A 0.9900 . ?
C52 H52B 0.9900 . ?
N53 C72 1.460(12) . ?
N53 C62 1.490(13) . ?
N53 H53 0.9300 . ?
C62 C61 1.525(15) . ?
C62 H62A 0.9900 . ?
C62 H62B 0.9900 . ?
C61 H61A 0.9900 . ?
C61 H61B 0.9900 . ?
C71 C72 1.534(13) . ?
C71 H71A 0.9900 . ?
C71 H71B 0.9900 . ?
C72 H72A 0.9900 . ?
C72 H72B 0.9900 . ?
C81 O82 1.438(16) . ?
C81 H81A 0.9800 . ?
C81 H81B 0.9800 . ?
C81 H81C 0.9800 . ?
O82 H82 0.8400 . ?
O84 C82 1.42(2) . ?
O84 H84 0.8400 . ?
C82 H82A 0.9800 . ?
C82 H82B 0.9800 . ?
C82 H82C 0.9800 . ?

loop_
_geom_hbond_atom_site_label_D
_geom_hbond_atom_site_label_H
_geom_hbond_distance_DH
_geom_hbond_distance_HA
_geom_hbond_angle_DHA
_geom_hbond_distance_DA
_geom_hbond_atom_site_label_A
_geom_hbond_site_symmetry_A
_geom_hbond_publ_flag
O10 H10 0.840 1.819 168.91 2.65(1) O82 2_656 y
N21 H21 0.880 2.373 167.69 3.24(1) Br2 3_667 y
N31 H31 0.880 2.431 149.18 3.22(1) Br2 3_667 y
N43 H43 0.880 1.757 162.33 2.61(2) O84 1_555 y
N43 H43 0.880 1.933 159.82 2.78(2) O83 1_555 y
N53 H53 0.930 2.263 169.63 3.182(9) Br1 1_565 y
O82 H82 0.840 2.353 159.37 3.153(9) Br4 1_545 y
O84 H84 0.840 2.552 150.46 3.31(1) Br3 1_655 y
